data_7024408
loop_
_publ_author_name
'Schilter, David'
'Clegg, Jack K.'
'Harding, Margaret M.'
'Rendina, Louis M.'

_publ_section_title
;
 Platinum(II) and palladium(II) metallomacrocycles derived from cationic
 4,4'-bipyridinium, 3-aminopyrazinium and 2-aminopyrimidinium ligands.
;
_journal_issue 1
_journal_name_full 'Dalton transactions (Cambridge, England : 2003)'
_journal_page_first 239
_journal_page_last 247
_journal_paper_doi 10.1039/b916579g
_journal_volume 39
_journal_year 2010
_chemical_formula_moiety 'C5 H8 N3, N O3'
_chemical_formula_sum 'C5 H8 N4 O3'
_chemical_formula_weight 172.15
_chemical_name_systematic
;
?
;
_space_group_IT_number 145
_symmetry_cell_setting trigonal
_symmetry_Int_Tables_number 145
_symmetry_space_group_name_Hall 'P 32'
_symmetry_space_group_name_H-M 'P 32'
_atom_sites_solution_hydrogens geom
_atom_sites_solution_primary direct
_atom_sites_solution_secondary difmap
_audit_creation_method SHELXL-97
_cell_angle_alpha 90.00
_cell_angle_beta 90.00
_cell_angle_gamma 120.00
_cell_formula_units_Z 3
_cell_length_a 6.1596(7)
_cell_length_b 6.1596(7)
_cell_length_c 16.966(4)
_cell_measurement_reflns_used 4414
_cell_measurement_temperature 150(2)
_cell_measurement_theta_max 28.281
_cell_measurement_theta_min 3.603
_cell_volume 557.46(16)
_computing_cell_refinement 'SAINT (Bruker,1995)'
_computing_data_collection 'SMART (Bruker,1995)'
_computing_data_reduction 'SAINT and XPREP (Bruker, 1995)'
_computing_molecular_graphics 'ORTEP-3 (Farrugia, 1997), WINGX-32 (Farrugia, 1999)'
_computing_publication_material 'enCIFer 1.1 (CCDC, 2005)'
_computing_structure_refinement 'SHELXL-97 (Sheldrick, 1997)'
_computing_structure_solution 'SIR97 (Altomare, et. al. 1997)'
_diffrn_ambient_temperature 150(2)
_diffrn_measured_fraction_theta_full 1.000
_diffrn_measured_fraction_theta_max 0.978
_diffrn_measurement_device_type 'Bruker SMART 1000 CCD'
_diffrn_measurement_method \w
_diffrn_radiation_monochromator graphite
_diffrn_radiation_source 'sealed tube'
_diffrn_radiation_type MoK\a
_diffrn_radiation_wavelength 0.71073
_diffrn_reflns_av_R_equivalents 0.0190
_diffrn_reflns_av_sigmaI/netI 0.0162
_diffrn_reflns_limit_h_max 8
_diffrn_reflns_limit_h_min -8
_diffrn_reflns_limit_k_max 8
_diffrn_reflns_limit_k_min -8
_diffrn_reflns_limit_l_max 21
_diffrn_reflns_limit_l_min -22
_diffrn_reflns_number 5431
_diffrn_reflns_theta_full 25.00
_diffrn_reflns_theta_max 28.29
_diffrn_reflns_theta_min 3.60
_diffrn_standards_decay_% 16
_diffrn_standards_number 88
_exptl_absorpt_coefficient_mu 0.128
_exptl_absorpt_correction_T_max 0.931
_exptl_absorpt_correction_T_min 0.834
_exptl_absorpt_correction_type multi-scan
_exptl_absorpt_process_details 'SADABS (Sheldrick, 2003)'
_exptl_crystal_colour colourless
_exptl_crystal_density_diffrn 1.538
_exptl_crystal_density_method 'not measured'
_exptl_crystal_description block
_exptl_crystal_F_000 270
_exptl_crystal_size_max 0.600
_exptl_crystal_size_mid 0.570
_exptl_crystal_size_min 0.560
_refine_diff_density_max 0.164
_refine_diff_density_min -0.270
_refine_diff_density_rms 0.057
_refine_ls_abs_structure_details 'Flack H D (1983), Acta Cryst. A39, 876-881 863 Friedel pairs'
_refine_ls_abs_structure_Flack 0.074(1)
_refine_ls_extinction_method none
_refine_ls_goodness_of_fit_ref 0.983
_refine_ls_hydrogen_treatment mixed
_refine_ls_matrix_type full
_refine_ls_number_parameters 116
_refine_ls_number_reflns 1771
_refine_ls_number_restraints 1
_refine_ls_restrained_S_all 0.982
_refine_ls_R_factor_all 0.0270
_refine_ls_R_factor_gt 0.0266
_refine_ls_shift/su_max 0.000
_refine_ls_shift/su_mean 0.000
_refine_ls_structure_factor_coef Fsqd
_refine_ls_weighting_details 'calc w=1/[\s^2^(Fo^2^)+(0.0509P)^2^+0.0552P] where P=(Fo^2^+2Fc^2^)/3'
_refine_ls_weighting_scheme calc
_refine_ls_wR_factor_gt 0.0685
_refine_ls_wR_factor_ref 0.0690
_reflns_number_gt 1740
_reflns_number_total 1771
_reflns_threshold_expression >2sigma(I)
_cod_data_source_file b916579g.txt
_cod_data_source_block lj128sad
_cod_depositor_comments
;
The following automatic conversions were performed:

'_symmetry_cell_setting' value 'Trigonal' changed to 'trigonal'
according to /home/saulius/struct/CIF-dictionaries/cif_core.dic
dictionary named 'cif_core.dic' version 2.4.2 from 2011-04-26.

Automatic conversion script
Id: cif_fix_values 1891 2012-01-12 08:04:46Z andrius 

The following automatic conversions were performed:
data name '_intl_tables_symmetry_no' replaced with
'_symmetry_Int_Tables_number' as specified in the replacement file
'/home/antanas/src/cod-tools/trunk/data/replacement-values/replacement_tags.lst'.

Automatic conversion script
Id: cif_correct_tags 4998 2017-03-02 13:24:31Z antanas 
;
_cod_original_sg_symbol_H-M P32
_cod_database_code 7024408

loop_
_symmetry_equiv_pos_as_xyz
'x, y, z'
'-y, x-y, z+2/3'
'-x+y, -x, z+1/3'

loop_
_atom_site_label
_atom_site_type_symbol
_atom_site_fract_x
_atom_site_fract_y
_atom_site_fract_z
_atom_site_U_iso_or_equiv
_atom_site_adp_type
_atom_site_occupancy
_atom_site_symmetry_multiplicity
_atom_site_calc_flag
_atom_site_refinement_flags
C1 C 0.87653(19) 1.0515(2) 0.45601(6) 0.0198(2) Uani 1 1 d .
C2 C 0.84052(19) 0.9819(2) 0.53659(6) 0.0200(2) Uani 1 1 d .
H2 H 0.9079 1.1063 0.5766 0.024 Uiso 1 1 calc R
C3 C 0.6176(2) 0.5598(2) 0.49946(7) 0.0232(2) Uani 1 1 d .
H3 H 0.5264 0.3871 0.5130 0.028 Uiso 1 1 calc R
C4 C 0.6599(2) 0.6369(2) 0.42181(7) 0.0249(2) Uani 1 1 d .
H4 H 0.5953 0.5115 0.3821 0.030 Uiso 1 1 calc R
C5 C 0.6645(2) 0.6667(2) 0.63976(7) 0.0264(2) Uani 1 1 d .
H5A H 0.8245 0.7415 0.6681 0.040 Uiso 1 1 calc R
H5B H 0.5804 0.4837 0.6441 0.040 Uiso 1 1 calc R
H5C H 0.5578 0.7263 0.6628 0.040 Uiso 1 1 calc R
N1 N 0.78529(18) 0.87523(18) 0.39895(5) 0.0224(2) Uani 1 1 d .
N2 N 0.71126(16) 0.74043(17) 0.55540(5) 0.01972(19) Uani 1 1 d .
N3 N 1.0033(2) 1.29276(19) 0.43481(7) 0.0272(2) Uani 1 1 d .
N4 N 0.27151(17) 0.84219(18) 0.55295(5) 0.0212(2) Uani 1 1 d .
O1 O 0.28518(18) 0.87747(19) 0.48034(5) 0.0317(2) Uani 1 1 d .
O2 O 0.38799(19) 1.02401(16) 0.59906(5) 0.0330(2) Uani 1 1 d .
O3 O 0.14361(16) 0.62536(17) 0.58022(5) 0.02875(19) Uani 1 1 d .
H1N H 1.024(3) 1.329(3) 0.3878(14) 0.035 Uiso 1 1 d .
H2N H 1.050(3) 1.410(4) 0.4699(11) 0.035 Uiso 1 1 d .

loop_
_atom_site_aniso_label
_atom_site_aniso_U_11
_atom_site_aniso_U_22
_atom_site_aniso_U_33
_atom_site_aniso_U_23
_atom_site_aniso_U_13
_atom_site_aniso_U_12
C1 0.0173(4) 0.0223(5) 0.0210(5) -0.0010(4) -0.0004(3) 0.0107(4)
C2 0.0189(5) 0.0221(5) 0.0194(5) -0.0030(4) -0.0017(4) 0.0106(4)
C3 0.0227(5) 0.0200(5) 0.0255(6) -0.0006(4) -0.0016(4) 0.0095(4)
C4 0.0255(5) 0.0230(5) 0.0249(6) -0.0050(4) -0.0038(4) 0.0112(4)
C5 0.0282(6) 0.0355(6) 0.0173(6) 0.0055(4) 0.0014(4) 0.0173(5)
N1 0.0236(4) 0.0233(4) 0.0192(4) -0.0015(3) -0.0013(3) 0.0108(4)
N2 0.0173(4) 0.0246(4) 0.0187(4) 0.0014(3) -0.0004(3) 0.0116(4)
N3 0.0317(5) 0.0206(5) 0.0234(5) 0.0000(4) 0.0002(4) 0.0085(4)
N4 0.0222(4) 0.0268(4) 0.0204(4) 0.0002(3) 0.0010(3) 0.0165(4)
O1 0.0365(5) 0.0448(5) 0.0184(4) 0.0035(4) 0.0007(3) 0.0236(4)
O2 0.0448(5) 0.0259(4) 0.0270(4) -0.0058(3) 0.0012(4) 0.0168(4)
O3 0.0279(4) 0.0255(4) 0.0309(4) 0.0036(3) 0.0019(3) 0.0118(3)

loop_
_atom_type_symbol
_atom_type_description
_atom_type_scat_dispersion_real
_atom_type_scat_dispersion_imag
_atom_type_scat_source
C C 0.0033 0.0016 'International Tables Vol C Tables 4.2.6.8 and 6.1.1.4'
H H 0.0000 0.0000 'International Tables Vol C Tables 4.2.6.8 and 6.1.1.4'
N N 0.0061 0.0033 'International Tables Vol C Tables 4.2.6.8 and 6.1.1.4'
O O 0.0106 0.0060 'International Tables Vol C Tables 4.2.6.8 and 6.1.1.4'

loop_
_geom_angle_atom_site_label_1
_geom_angle_atom_site_label_2
_geom_angle_atom_site_label_3
_geom_angle
N3 C1 N1 118.56(10)
N3 C1 C2 120.79(10)
N1 C1 C2 120.65(10)
N2 C2 C1 119.08(9)
N2 C2 H2 120.5
C1 C2 H2 120.5
N2 C3 C4 117.20(10)
N2 C3 H3 121.4
C4 C3 H3 121.4
N1 C4 C3 124.32(10)
N1 C4 H4 117.8
C3 C4 H4 117.8
N2 C5 H5A 109.5
N2 C5 H5B 109.5
H5A C5 H5B 109.5
N2 C5 H5C 109.5
H5A C5 H5C 109.5
H5B C5 H5C 109.5
C4 N1 C1 117.20(10)
C2 N2 C3 121.53(10)
C2 N2 C5 119.33(9)
C3 N2 C5 119.13(9)
C1 N3 H1N 119.2(13)
C1 N3 H2N 120.5(12)
H1N N3 H2N 120.0(17)
O1 N4 O3 120.21(10)
O1 N4 O2 120.10(10)
O3 N4 O2 119.69(9)

loop_
_geom_bond_atom_site_label_1
_geom_bond_atom_site_label_2
_geom_bond_distance
C1 N3 1.3370(15)
C1 N1 1.3496(13)
C1 C2 1.4167(15)
C2 N2 1.3281(14)
C2 H2 0.9500
C3 N2 1.3525(15)
C3 C4 1.3804(17)
C3 H3 0.9500
C4 N1 1.3295(14)
C4 H4 0.9500
C5 N2 1.4857(15)
C5 H5A 0.9800
C5 H5B 0.9800
C5 H5C 0.9800
N3 H1N 0.82(2)
N3 H2N 0.867(19)
N4 O1 1.2464(12)
N4 O3 1.2515(14)
N4 O2 1.2560(13)

loop_
_geom_hbond_atom_site_label_D
_geom_hbond_atom_site_label_H
_geom_hbond_atom_site_label_A
_geom_hbond_distance_DH
_geom_hbond_distance_HA
_geom_hbond_distance_DA
_geom_hbond_angle_DHA
_geom_hbond_site_symmetry_A
N3 H1N O2 0.82(2) 2.12(2) 2.9195(16) 165.4(18) 2_774
N3 H2N O3 0.867(19) 2.198(19) 3.0431(15) 165.0(17) 1_665
N3 H2N O1 0.867(19) 2.500(19) 3.2139(15) 140.1(15) 1_665
N3 H2N N4 0.867(19) 2.702(19) 3.5509(15) 166.5(16) 1_665

loop_
_geom_torsion_atom_site_label_1
_geom_torsion_atom_site_label_2
_geom_torsion_atom_site_label_3
_geom_torsion_atom_site_label_4
_geom_torsion
N3 C1 C2 N2 179.29(9)
N1 C1 C2 N2 -1.30(14)
N2 C3 C4 N1 -0.16(17)
C3 C4 N1 C1 0.12(16)
N3 C1 N1 C4 -179.97(10)
C2 C1 N1 C4 0.60(15)
C1 C2 N2 C3 1.27(14)
C1 C2 N2 C5 -177.67(9)
C4 C3 N2 C2 -0.57(15)
C4 C3 N2 C5 178.37(10)
